data_2232250
loop_
_publ_author_name
'Li, Yong'

_publ_section_title
;
 Di-\m-chlorido-bis[(2-{(<i>E</i>)-[(2,3-dihydroxypropyl)imino]methyl}phenolato)copper(II)]
 methanol monosolvate
;
_journal_coeditor_code GK2407
_journal_issue 11
_journal_name_full 'Acta Crystallographica Section E'
_journal_page_first m1539
_journal_paper_doi 10.1107/S1600536811041481
_journal_volume 67
_journal_year 2011
_chemical_formula_iupac '[Cu2 Cl2 (C10 H12 N O3)2], C H4 O'
_chemical_formula_moiety 'C20 H24 Cl2 Cu2 N2 O6, C H4 O'
_chemical_formula_sum 'C21 H28 Cl2 Cu2 N2 O7'
_chemical_formula_weight 618.43
_chemical_name_systematic
;
Di-\m-chlorido-bis[(2-{(<i>E</i>)-[(2,3-
dihydroxypropyl)imino]methyl}phenolato)copper(II)] methanol monosolvate
;
_space_group_IT_number 61
_symmetry_cell_setting orthorhombic
_symmetry_space_group_name_Hall '-P 2ac 2ab'
_symmetry_space_group_name_H-M 'P b c a'
_atom_sites_solution_hydrogens geom
_atom_sites_solution_primary direct
_atom_sites_solution_secondary difmap
_audit_creation_method SHELXL-97
_cell_angle_alpha 90.00
_cell_angle_beta 90.00
_cell_angle_gamma 90.00
_cell_formula_units_Z 8
_cell_length_a 15.490(3)
_cell_length_b 15.252(3)
_cell_length_c 19.951(4)
_cell_measurement_reflns_used 9875
_cell_measurement_temperature 113(2)
_cell_measurement_theta_max 27.92
_cell_measurement_theta_min 2.13
_cell_volume 4713.5(16)
_computing_cell_refinement 'CrystalClear (Rigaku/MSC, 2005)'
_computing_data_collection 'CrystalClear (Rigaku/MSC, 2005)'
_computing_data_reduction 'CrystalClear (Rigaku/MSC, 2005)'
_computing_molecular_graphics 'SHELXTL (Sheldrick, 2008)'
_computing_publication_material
;
SHELXTL (Sheldrick, 2008) and publCIF (Westrip, 2010)
;
_computing_structure_refinement 'SHELXL97 (Sheldrick, 2008)'
_computing_structure_solution 'SHELXS97 (Sheldrick, 2008)'
_diffrn_ambient_temperature 113(2)
_diffrn_measured_fraction_theta_full 1.000
_diffrn_measured_fraction_theta_max 1.000
_diffrn_measurement_device_type 'Rigaku Saturn'
_diffrn_measurement_method \w
_diffrn_radiation_monochromator confocal
_diffrn_radiation_source 'rotating anode'
_diffrn_radiation_type MoK\a
_diffrn_radiation_wavelength 0.71073
_diffrn_reflns_av_R_equivalents 0.0613
_diffrn_reflns_av_sigmaI/netI 0.0378
_diffrn_reflns_limit_h_max 18
_diffrn_reflns_limit_h_min -14
_diffrn_reflns_limit_k_max 16
_diffrn_reflns_limit_k_min -18
_diffrn_reflns_limit_l_max 23
_diffrn_reflns_limit_l_min -23
_diffrn_reflns_number 25866
_diffrn_reflns_theta_full 25.02
_diffrn_reflns_theta_max 25.02
_diffrn_reflns_theta_min 2.13
_diffrn_standards_decay_% 0
_diffrn_standards_interval_count 0
_diffrn_standards_interval_time 0
_diffrn_standards_number 0
_exptl_absorpt_coefficient_mu 2.078
_exptl_absorpt_correction_T_max 0.851
_exptl_absorpt_correction_T_min 0.760
_exptl_absorpt_correction_type multi-scan
_exptl_absorpt_process_details '(CrystalClear; Rigaku/MSC, 2005)'
_exptl_crystal_colour green
_exptl_crystal_density_diffrn 1.743
_exptl_crystal_density_method 'not measured'
_exptl_crystal_description block
_exptl_crystal_F_000 2528
_exptl_crystal_size_max 0.14
_exptl_crystal_size_mid 0.12
_exptl_crystal_size_min 0.08
_refine_diff_density_max 0.796
_refine_diff_density_min -0.522
_refine_ls_extinction_method none
_refine_ls_goodness_of_fit_ref 1.070
_refine_ls_hydrogen_treatment constr
_refine_ls_matrix_type full
_refine_ls_number_parameters 313
_refine_ls_number_reflns 4151
_refine_ls_number_restraints 0
_refine_ls_restrained_S_all 1.070
_refine_ls_R_factor_all 0.0487
_refine_ls_R_factor_gt 0.0411
_refine_ls_shift/su_max 0.001
_refine_ls_shift/su_mean 0.000
_refine_ls_structure_factor_coef Fsqd
_refine_ls_weighting_details 'calc w=1/[\s^2^(Fo^2^)+(0.0330P)^2^+12.2296P] where P=(Fo^2^+2Fc^2^)/3'
_refine_ls_weighting_scheme calc
_refine_ls_wR_factor_gt 0.0880
_refine_ls_wR_factor_ref 0.0915
_reflns_number_gt 3727
_reflns_number_total 4151
_reflns_threshold_expression I>2sigma(I)
_cod_data_source_file gk2407.cif
_cod_data_source_block I
_cod_original_cell_volume 4713.6(16)
_cod_original_sg_symbol_Hall '-P 2ac 2ab '
_cod_database_code 2232250
_cod_database_fobs_code 2232250

loop_
_symmetry_equiv_pos_as_xyz
'x, y, z'
'-x+1/2, -y, z+1/2'
'-x, y+1/2, -z+1/2'
'x+1/2, -y+1/2, -z'
'-x, -y, -z'
'x-1/2, y, -z-1/2'
'x, -y-1/2, z-1/2'
'-x-1/2, y-1/2, z'

loop_
_atom_site_type_symbol
_atom_site_label
_atom_site_fract_x
_atom_site_fract_y
_atom_site_fract_z
_atom_site_U_iso_or_equiv
_atom_site_adp_type
_atom_site_calc_flag
_atom_site_refinement_flags
_atom_site_occupancy
_atom_site_symmetry_multiplicity
Cu Cu1 0.17247(3) 0.36330(3) 0.23298(2) 0.01406(13) Uani d . 1 1
Cu Cu2 0.10400(3) 0.55924(3) 0.29704(2) 0.01452(13) Uani d . 1 1
Cl Cl1 0.21021(6) 0.53619(6) 0.21971(4) 0.0182(2) Uani d . 1 1
Cl Cl2 0.04687(6) 0.39157(6) 0.28827(5) 0.0238(2) Uani d . 1 1
O O1 0.11758(17) 0.35442(16) 0.14838(12) 0.0180(6) Uani d . 1 1
O O2 0.24115(16) 0.36996(16) 0.31914(12) 0.0163(5) Uani d . 1 1
H H2 0.2355 0.3985 0.3537 0.024 Uiso calc R 1 1
O O3 0.37759(19) 0.40175(17) 0.41635(13) 0.0237(6) Uani d . 1 1
H H3 0.4112 0.4411 0.4061 0.036 Uiso calc R 1 1
O O4 0.17995(17) 0.53598(17) 0.37053(12) 0.0196(6) Uani d . 1 1
O O5 0.02226(17) 0.59528(17) 0.22427(12) 0.0187(6) Uani d . 1 1
H H5 0.0213 0.5865 0.1837 0.028 Uiso calc R 1 1
O O6 -0.14092(18) 0.58858(19) 0.14549(15) 0.0277(7) Uani d . 1 1
H H6 -0.1923 0.5754 0.1456 0.042 Uiso calc R 1 1
N N1 0.2719(2) 0.29782(19) 0.20265(15) 0.0168(7) Uani d . 1 1
N N2 0.0151(2) 0.6110(2) 0.35199(16) 0.0209(7) Uani d . 1 1
C C1 0.1449(3) 0.3126(2) 0.09378(18) 0.0172(8) Uani d . 1 1
C C2 0.0904(3) 0.3119(2) 0.03777(18) 0.0185(8) Uani d . 1 1
H H2A 0.0372 0.3400 0.0399 0.022 Uiso calc R 1 1
C C3 0.1147(3) 0.2701(2) -0.02049(19) 0.0231(9) Uani d . 1 1
H H3A 0.0781 0.2714 -0.0574 0.028 Uiso calc R 1 1
C C4 0.1927(3) 0.2260(3) -0.0249(2) 0.0277(10) Uani d . 1 1
H H4 0.2082 0.1971 -0.0641 0.033 Uiso calc R 1 1
C C5 0.2465(3) 0.2259(3) 0.02955(19) 0.0264(9) Uani d . 1 1
H H5A 0.2991 0.1967 0.0266 0.032 Uiso calc R 1 1
C C6 0.2247(3) 0.2685(2) 0.08995(18) 0.0181(8) Uani d . 1 1
C C7 0.2841(3) 0.2643(2) 0.14478(19) 0.0209(8) Uani d . 1 1
H H7 0.3359 0.2348 0.1377 0.025 Uiso calc R 1 1
C C8 0.3367(2) 0.2832(2) 0.25562(19) 0.0206(8) Uani d . 1 1
H H8A 0.3939 0.2801 0.2360 0.025 Uiso calc R 1 1
H H8B 0.3251 0.2282 0.2783 0.025 Uiso calc R 1 1
C C9 0.3326(3) 0.3577(2) 0.30512(19) 0.0206(8) Uani d . 1 1
H H9 0.3568 0.4110 0.2851 0.025 Uiso calc R 1 1
C C10 0.3819(3) 0.3342(2) 0.36812(19) 0.0197(8) Uani d . 1 1
H H10A 0.3582 0.2807 0.3870 0.024 Uiso calc R 1 1
H H10B 0.4419 0.3232 0.3568 0.024 Uiso calc R 1 1
C C11 0.1593(3) 0.5444(2) 0.43551(19) 0.0182(8) Uani d . 1 1
C C12 0.2192(3) 0.5162(3) 0.48352(19) 0.0236(9) Uani d . 1 1
H H12 0.2716 0.4928 0.4694 0.028 Uiso calc R 1 1
C C13 0.2021(3) 0.5225(3) 0.5512(2) 0.0269(9) Uani d . 1 1
H H13 0.2429 0.5028 0.5820 0.032 Uiso calc R 1 1
C C14 0.1249(3) 0.5577(3) 0.5742(2) 0.0244(9) Uani d . 1 1
H H14 0.1137 0.5618 0.6199 0.029 Uiso calc R 1 1
C C15 0.0658(3) 0.5862(2) 0.52858(19) 0.0220(9) Uani d . 1 1
H H15 0.0141 0.6098 0.5438 0.026 Uiso calc R 1 1
C C16 0.0809(3) 0.5810(2) 0.45905(19) 0.0188(8) Uani d . 1 1
C C17 0.0135(3) 0.6114(2) 0.41642(19) 0.0209(8) Uani d . 1 1
H H17 -0.0359 0.6333 0.4369 0.025 Uiso calc R 1 1
C C18 -0.0575(3) 0.6484(3) 0.3144(2) 0.0269(9) Uani d . 1 1
H H18A -0.0474 0.7102 0.3060 0.032 Uiso calc R 1 1
H H18B -0.1104 0.6427 0.3400 0.032 Uiso calc R 1 1
C C19 -0.0652(2) 0.5999(3) 0.2495(2) 0.0220(9) Uani d . 1 1
H H19 -0.0868 0.5405 0.2580 0.026 Uiso calc R 1 1
C C20 -0.1234(3) 0.6453(2) 0.20004(19) 0.0202(8) Uani d . 1 1
H H20A -0.1770 0.6616 0.2218 0.024 Uiso calc R 1 1
H H20B -0.0958 0.6983 0.1839 0.024 Uiso calc R 1 1
C C21 0.0663(3) 0.5456(3) 0.0691(2) 0.0254(9) Uani d . 1 1
H H21A 0.0262 0.5892 0.0538 0.038 Uiso calc R 1 1
H H21B 0.0817 0.5079 0.0324 0.038 Uiso calc R 1 1
H H21C 0.1172 0.5738 0.0861 0.038 Uiso calc R 1 1
O O7 0.02716(17) 0.49461(16) 0.12123(12) 0.0186(6) Uani d . 1 1
H H7A 0.0573 0.4517 0.1292 0.028 Uiso calc R 1 1

loop_
_atom_site_aniso_label
_atom_site_aniso_U_11
_atom_site_aniso_U_22
_atom_site_aniso_U_33
_atom_site_aniso_U_12
_atom_site_aniso_U_13
_atom_site_aniso_U_23
Cu1 0.0131(2) 0.0143(2) 0.0148(2) 0.00271(17) -0.00061(18) -0.00130(17)
Cu2 0.0124(2) 0.0157(2) 0.0154(2) 0.00183(17) 0.00014(18) -0.00179(17)
Cl1 0.0163(5) 0.0192(4) 0.0190(4) 0.0003(3) 0.0018(4) -0.0014(3)
Cl2 0.0189(5) 0.0237(5) 0.0288(5) 0.0029(4) 0.0013(4) -0.0048(4)
O1 0.0180(14) 0.0212(13) 0.0147(13) 0.0045(11) -0.0023(11) -0.0056(10)
O2 0.0144(13) 0.0196(13) 0.0147(12) 0.0020(10) 0.0007(11) -0.0031(10)
O3 0.0212(16) 0.0245(14) 0.0255(15) -0.0028(12) 0.0028(12) -0.0068(12)
O4 0.0158(14) 0.0275(14) 0.0153(13) 0.0022(11) 0.0003(11) -0.0022(11)
O5 0.0159(14) 0.0261(14) 0.0143(13) 0.0037(11) 0.0003(11) -0.0014(11)
O6 0.0163(15) 0.0341(16) 0.0329(16) 0.0005(12) -0.0020(13) -0.0101(13)
N1 0.0159(16) 0.0160(15) 0.0185(16) 0.0017(13) -0.0001(13) -0.0007(13)
N2 0.0197(18) 0.0240(17) 0.0190(17) 0.0049(14) -0.0013(14) -0.0028(13)
C1 0.022(2) 0.0135(18) 0.0161(19) -0.0021(15) 0.0044(16) -0.0011(14)
C2 0.021(2) 0.0177(18) 0.0169(19) 0.0003(15) -0.0005(16) 0.0024(15)
C3 0.029(2) 0.022(2) 0.019(2) 0.0005(17) -0.0017(18) 0.0005(16)
C4 0.038(3) 0.031(2) 0.015(2) 0.0042(19) 0.0027(19) -0.0068(16)
C5 0.029(2) 0.026(2) 0.024(2) 0.0060(18) 0.0050(19) -0.0062(17)
C6 0.021(2) 0.0141(17) 0.0192(19) 0.0008(15) 0.0047(16) -0.0005(15)
C7 0.019(2) 0.0175(18) 0.026(2) 0.0028(15) 0.0041(17) -0.0018(16)
C8 0.0151(19) 0.0224(19) 0.024(2) 0.0034(16) -0.0024(17) -0.0021(16)
C9 0.017(2) 0.0217(19) 0.023(2) -0.0020(15) 0.0009(17) 0.0009(16)
C10 0.016(2) 0.0205(19) 0.022(2) 0.0016(16) 0.0008(16) -0.0011(16)
C11 0.018(2) 0.0185(18) 0.0183(19) -0.0053(15) -0.0019(16) -0.0017(15)
C12 0.019(2) 0.030(2) 0.022(2) 0.0025(17) -0.0019(17) -0.0017(17)
C13 0.028(2) 0.032(2) 0.020(2) 0.0007(19) -0.0056(18) 0.0027(18)
C14 0.031(2) 0.026(2) 0.0158(19) -0.0057(18) 0.0008(18) -0.0036(16)
C15 0.024(2) 0.024(2) 0.019(2) -0.0020(17) 0.0044(17) -0.0046(16)
C16 0.019(2) 0.0183(18) 0.019(2) -0.0045(15) -0.0008(16) -0.0042(15)
C17 0.017(2) 0.0204(19) 0.026(2) 0.0021(15) 0.0040(17) -0.0043(16)
C18 0.023(2) 0.030(2) 0.027(2) 0.0074(18) -0.0018(18) -0.0049(18)
C19 0.014(2) 0.027(2) 0.025(2) 0.0037(16) 0.0029(17) -0.0007(17)
C20 0.0152(19) 0.0227(19) 0.023(2) 0.0064(16) 0.0023(17) -0.0006(16)
C21 0.026(2) 0.028(2) 0.022(2) -0.0009(18) 0.0041(18) 0.0042(17)
O7 0.0172(14) 0.0201(13) 0.0184(13) 0.0051(11) 0.0015(11) 0.0021(11)

loop_
_atom_type_symbol
_atom_type_description
_atom_type_scat_dispersion_real
_atom_type_scat_dispersion_imag
_atom_type_scat_source
C C 0.0033 0.0016 'International Tables Vol C Tables 4.2.6.8 and 6.1.1.4'
H H 0.0000 0.0000 'International Tables Vol C Tables 4.2.6.8 and 6.1.1.4'
N N 0.0061 0.0033 'International Tables Vol C Tables 4.2.6.8 and 6.1.1.4'
O O 0.0106 0.0060 'International Tables Vol C Tables 4.2.6.8 and 6.1.1.4'
Cl Cl 0.1484 0.1585 'International Tables Vol C Tables 4.2.6.8 and 6.1.1.4'
Cu Cu 0.3201 1.2651 'International Tables Vol C Tables 4.2.6.8 and 6.1.1.4'

loop_
_geom_angle_atom_site_label_1
_geom_angle_atom_site_label_2
_geom_angle_atom_site_label_3
_geom_angle
O1 Cu1 N1 92.39(12)
O1 Cu1 O2 174.84(11)
N1 Cu1 O2 82.71(11)
O1 Cu1 Cl2 93.54(8)
N1 Cu1 Cl2 158.44(9)
O2 Cu1 Cl2 91.61(8)
O1 Cu1 Cl1 94.54(8)
N1 Cu1 Cl1 107.46(9)
O2 Cu1 Cl1 85.46(7)
Cl2 Cu1 Cl1 92.71(3)
O4 Cu2 N2 94.55(12)
O4 Cu2 O5 174.28(11)
N2 Cu2 O5 81.28(12)
O4 Cu2 Cl1 92.65(8)
N2 Cu2 Cl1 164.07(10)
O5 Cu2 Cl1 90.45(8)
O4 Cu2 Cl2 94.32(8)
N2 Cu2 Cl2 100.93(10)
O5 Cu2 Cl2 90.33(8)
Cl1 Cu2 Cl2 92.66(3)
Cu2 Cl1 Cu1 85.90(3)
Cu1 Cl2 Cu2 86.04(4)
C1 O1 Cu1 128.4(2)
C9 O2 Cu1 110.0(2)
C9 O2 H2 109.5
Cu1 O2 H2 133.2
C10 O3 H3 109.5
C11 O4 Cu2 125.2(2)
C19 O5 Cu2 110.7(2)
C19 O5 H5 109.5
Cu2 O5 H5 133.0
C20 O6 H6 109.5
C7 N1 C8 119.1(3)
C7 N1 Cu1 127.5(3)
C8 N1 Cu1 113.3(2)
C17 N2 C18 119.6(3)
C17 N2 Cu2 125.7(3)
C18 N2 Cu2 114.6(2)
O1 C1 C2 117.8(3)
O1 C1 C6 123.4(3)
C2 C1 C6 118.8(3)
C3 C2 C1 120.8(4)
C3 C2 H2A 119.6
C1 C2 H2A 119.6
C2 C3 C4 121.0(4)
C2 C3 H3A 119.5
C4 C3 H3A 119.5
C5 C4 C3 118.9(4)
C5 C4 H4 120.6
C3 C4 H4 120.6
C4 C5 C6 122.1(4)
C4 C5 H5A 119.0
C6 C5 H5A 119.0
C5 C6 C1 118.4(4)
C5 C6 C7 118.6(4)
C1 C6 C7 123.0(3)
N1 C7 C6 125.3(4)
N1 C7 H7 117.4
C6 C7 H7 117.4
N1 C8 C9 109.1(3)
N1 C8 H8A 109.9
C9 C8 H8A 109.9
N1 C8 H8B 109.9
C9 C8 H8B 109.9
H8A C8 H8B 108.3
O2 C9 C8 105.3(3)
O2 C9 C10 111.2(3)
C8 C9 C10 110.2(3)
O2 C9 H9 110.0
C8 C9 H9 110.0
C10 C9 H9 110.0
O3 C10 C9 111.6(3)
O3 C10 H10A 109.3
C9 C10 H10A 109.3
O3 C10 H10B 109.3
C9 C10 H10B 109.3
H10A C10 H10B 108.0
O4 C11 C12 118.3(3)
O4 C11 C16 124.2(3)
C12 C11 C16 117.5(3)
C13 C12 C11 121.4(4)
C13 C12 H12 119.3
C11 C12 H12 119.3
C12 C13 C14 120.9(4)
C12 C13 H13 119.5
C14 C13 H13 119.5
C15 C14 C13 118.8(4)
C15 C14 H14 120.6
C13 C14 H14 120.6
C14 C15 C16 121.9(4)
C14 C15 H15 119.0
C16 C15 H15 119.0
C15 C16 C11 119.4(4)
C15 C16 C17 116.7(4)
C11 C16 C17 124.0(3)
N2 C17 C16 125.6(4)
N2 C17 H17 117.2
C16 C17 H17 117.2
N2 C18 C19 108.1(3)
N2 C18 H18A 110.1
C19 C18 H18A 110.1
N2 C18 H18B 110.1
C19 C18 H18B 110.1
H18A C18 H18B 108.4
O5 C19 C18 104.5(3)
O5 C19 C20 110.8(3)
C18 C19 C20 112.8(3)
O5 C19 H19 109.5
C18 C19 H19 109.5
C20 C19 H19 109.5
O6 C20 C19 109.7(3)
O6 C20 H20A 109.7
C19 C20 H20A 109.7
O6 C20 H20B 109.7
C19 C20 H20B 109.7
H20A C20 H20B 108.2
O7 C21 H21A 109.5
O7 C21 H21B 109.5
H21A C21 H21B 109.5
O7 C21 H21C 109.5
H21A C21 H21C 109.5
H21B C21 H21C 109.5
C21 O7 H7A 109.5

loop_
_geom_bond_atom_site_label_1
_geom_bond_atom_site_label_2
_geom_bond_distance
Cu1 O1 1.895(2)
Cu1 N1 1.933(3)
Cu1 O2 2.024(2)
Cu1 Cl2 2.2777(11)
Cu1 Cl1 2.7139(11)
Cu2 O4 1.913(3)
Cu2 N2 1.929(3)
Cu2 O5 2.003(3)
Cu2 Cl1 2.2826(10)
Cu2 Cl2 2.7118(12)
O1 C1 1.331(4)
O2 C9 1.457(5)
O2 H2 0.8200
O3 C10 1.412(4)
O3 H3 0.8200
O4 C11 1.341(4)
O5 C19 1.447(4)
O5 H5 0.8200
O6 C20 1.416(5)
O6 H6 0.8200
N1 C7 1.277(5)
N1 C8 1.474(5)
N2 C17 1.286(5)
N2 C18 1.468(5)
C1 C2 1.400(5)
C1 C6 1.411(5)
C2 C3 1.378(5)
C2 H2A 0.9300
C3 C4 1.386(6)
C3 H3A 0.9300
C4 C5 1.369(6)
C4 H4 0.9300
C5 C6 1.410(5)
C5 H5A 0.9300
C6 C7 1.431(5)
C7 H7 0.9300
C8 C9 1.507(5)
C8 H8A 0.9700
C8 H8B 0.9700
C9 C10 1.514(5)
C9 H9 0.9800
C10 H10A 0.9700
C10 H10B 0.9700
C11 C12 1.401(5)
C11 C16 1.417(5)
C12 C13 1.380(6)
C12 H12 0.9300
C13 C14 1.389(6)
C13 H13 0.9300
C14 C15 1.361(6)
C14 H14 0.9300
C15 C16 1.409(5)
C15 H15 0.9300
C16 C17 1.424(5)
C17 H17 0.9300
C18 C19 1.496(5)
C18 H18A 0.9700
C18 H18B 0.9700
C19 C20 1.505(5)
C19 H19 0.9800
C20 H20A 0.9700
C20 H20B 0.9700
C21 O7 1.434(4)
C21 H21A 0.9600
C21 H21B 0.9600
C21 H21C 0.9600
O7 H7A 0.8200

loop_
_geom_hbond_atom_site_label_D
_geom_hbond_atom_site_label_H
_geom_hbond_atom_site_label_A
_geom_hbond_site_symmetry_A
_geom_hbond_distance_DH
_geom_hbond_distance_HA
_geom_hbond_distance_DA
_geom_hbond_angle_DHA
_geom_hbond_publ_flag
O2 H2 O4 . 0.82 2.29 2.892(4) 131 yes
O3 H3 O7 6_656 0.82 2.05 2.817(6) 156 yes
O3 H3 O6 6_656 0.82 2.60 3.118(6) 122 yes
O5 H5 O7 . 0.82 1.88 2.567(3) 141 yes
O6 H6 O4 6_556 0.82 2.09 2.906(4) 171 yes
O7 H7A O1 . 0.82 1.79 2.613(5) 177 yes
